data_7234965
loop_
_publ_author_name
'Neumann, Tristan'
'Gallo, Gianpiero'
'Jess, Inke'
'Dinnebier, Robert E.'
'N\"ather, Christian'

_publ_section_title
;
 Thermodynamically stable and metastable coordination polymers synthesized
 from solution and the solid state
;
_journal_issue 2
_journal_name_full CrystEngComm
_journal_page_first 184
_journal_page_last 194
_journal_paper_doi 10.1039/C9CE01589B
_journal_volume 22
_journal_year 2020
_chemical_formula_moiety ' Fe C14 H14 N4 S2 '
_chemical_formula_sum 'C14 H14 Fe N4 S2'
_chemical_formula_weight 358.26
_space_group_IT_number 15
_space_group_name_Hall '-C 2yc'
_space_group_name_H-M_alt 'C 1 2/c 1'
_symmetry_cell_setting monoclinic
_symmetry_Int_Tables_number 15
_symmetry_space_group_name_H-M 'C 1 2/c 1'
_audit_creation_method TOPAS
_audit_update_record
;
2019-10-04 deposited with the CCDC.	2019-11-04 downloaded from the CCDC.
;
_cell_angle_alpha 90
_cell_angle_beta 116.135(2)
_cell_angle_gamma 90
_cell_formula_units_Z 8
_cell_length_a 20.2576(8)
_cell_length_b 9.3191(3)
_cell_length_c 19.2831(6)
_cell_measurement_temperature 298
_cell_volume 3268.1(2)
_diffrn_ambient_temperature 298
_diffrn_detector
; 
 MYTHEN II (Dectris)   
;
_diffrn_detector_type 'MYTHEN II (Dectris)'
_diffrn_measurement_device_type Stoe-Stadi-P
_diffrn_radiation_probe x-ray
_diffrn_radiation_type 'Mo K\a'
_diffrn_radiation_wavelength 0.7093
_diffrn_source_type Mo-tube
_exptl_absorpt_process_details
;   
 ?
;
_exptl_crystal_colour brown
_exptl_crystal_density_diffrn 1.456
_exptl_crystal_description 'microcrystalline powder'
_pd_calc_method 'Rietveld Refinement'
_pd_instr_location
; 
'Max Planck Institute for Solid State Research - Stuttgart, Germany'
;
_pd_meas_2theta_range_inc 0.015
_pd_meas_2theta_range_max 50
_pd_meas_2theta_range_min 2
_pd_meas_scan_method step
_pd_proc_2theta_range_inc 0.01
_pd_proc_2theta_range_max 40
_pd_proc_2theta_range_min 2
_pd_proc_info_data_reduction binning
_pd_proc_info_excluded_regions
;
 ?
;
_pd_proc_ls_background_function
;   
'Chebyshev polynomial'
;
_pd_proc_ls_peak_cutoff 0.00100
_pd_proc_ls_profile_function
;
 Fundamental parameters
;
_pd_proc_ls_prof_R_factor 0.0168
_pd_proc_ls_prof_wR_factor 0.0223
_pd_spec_mounting
; 
'0.3 mm glass capillary'
;
_pd_spec_mount_mode transmission
_pd_spec_shape cylinder
_refine_ls_number_parameters 59
_refine_ls_R_Fsqd_factor 0.0098
_cod_data_source_file c9ce01589b2.cif
_cod_data_source_block global
_cod_depositor_comments
;
The following automatic conversions were performed:

data item '_diffrn_radiation_probe' value 'X-ray' was changed to
'x-ray' in accordance with the
/home/data/users/saulius/crontab/automatic-downloads/rss-feeds/RSC/lib/dictionaries/cif_core.dic
dictionary named 'cif_core.dic' version 2.4.2 last updated on
2011-04-26.

Automatic conversion script
Id: cif_fix_values 6909 2019-04-08 15:41:33Z antanas 

 Adding full bibliography for 7234964--7234970.cif.

 Adding full bibliography for 7234964--7234970.cif.
;
_cod_original_sg_symbol_H-M C2/c
_cod_original_formula_sum ' Fe C14 H14 N4 S2 '
_cod_database_code 7234965

loop_
_symmetry_equiv_pos_as_xyz
'x, y, z '
'-x, y, -z+1/2 '
'x, -y, z+1/2 '
'-x, -y, -z '
'x+1/2, y+1/2, z '
'-x+1/2, y+1/2, -z+1/2 '
'x+1/2, -y+1/2, z+1/2 '
'-x+1/2, -y+1/2, -z '

loop_
_atom_site_label
_atom_site_type_symbol
_atom_site_symmetry_multiplicity
_atom_site_fract_x
_atom_site_fract_y
_atom_site_fract_z
_atom_site_occupancy
_atom_site_B_iso_or_equiv
Fe2 Fe 4 0.5 0.4850(5) 0.25 1 2.00(9)
Fe1 Fe 4 0.25 0.25 0 1 2.00(9)
S1 S 8 0.6616(3) 0.4223(4) 0.5237(3) 1 2.00(10)
C1 C 8 0.5991(3) 0.4582(4) 0.4359(3) 1 2.00(10)
N1 N 8 0.5570(3) 0.4864(4) 0.3751(3) 1 2.00(10)
S2 S 8 0.5814(2) 0.2845(4) 0.2287(3) 1 2.00(10)
C2 C 8 0.6469(2) 0.2760(4) 0.3164(3) 1 2.00(10)
N2 N 8 0.6914(2) 0.2703(4) 0.3787(3) 1 2.00(10)
N11 N 8 0.5768(4) 0.6525(9) 0.2501(6) 1 2.00(14)
C11 C 8 0.5991(5) 0.6570(11) 0.1944(6) 1 2.00(14)
H11 H 8 0.5819(7) 0.5860(13) 0.1551(7) 1 2.00(14)
C12 C 8 0.6486(6) 0.7611(14) 0.1933(8) 1 2.00(14)
H12 H 8 0.6640(7) 0.7602(16) 0.1533(9) 1 2.00(14)
C13 C 8 0.6759(10) 0.8688(17) 0.2528(10) 1 2.00(14)
C14 C 8 0.6502(10) 0.8602(16) 0.3089(9) 1 2.00(14)
H14 H 8 0.6656(14) 0.929(2) 0.3493(12) 1 2.00(14)
C15 C 8 0.6022(7) 0.7520(12) 0.3056(7) 1 2.00(14)
H15 H 8 0.5864(8) 0.7481(13) 0.3452(7) 1 2.00(14)
C16 C 8 0.7285(14) 0.983(2) 0.2533(14) 1 2.00(14)
H16A H 8 0.7020(17) 1.073(2) 0.2349(16) 1 2.00(14)
H16B H 8 0.7673(15) 0.995(3) 0.3060(14) 1 2.00(14)
H16C H 8 0.7506(12) 0.954(3) 0.2194(14) 1 2.00(14)
N21 N 8 0.3206(5) 0.0648(8) 0.0050(5) 1 2.00(14)
C21 C 8 0.3926(5) 0.0682(10) 0.0516(6) 1 2.00(14)
H21 H 8 0.4118(6) 0.1446(12) 0.0877(6) 1 2.00(14)
C22 C 8 0.4411(6) -0.0353(13) 0.0477(8) 1 2.00(14)
H22 H 8 0.4922(6) -0.0287(17) 0.0811(9) 1 2.00(14)
C23 C 8 0.4132(7) -0.1510(12) -0.0070(9) 1 2.00(14)
C24 C 8 0.3375(8) -0.1505(10) -0.0536(8) 1 2.00(14)
H24 H 8 0.3155(9) -0.2246(12) -0.0903(9) 1 2.00(14)
C25 C 8 0.2944(6) -0.0422(9) -0.0461(6) 1 2.00(14)
H25 H 8 0.2432(6) -0.0440(11) -0.0793(6) 1 2.00(14)
C26 C 8 0.4632(10) -0.2643(16) -0.0126(12) 1 2.00(14)
H26A H 8 0.4583(11) -0.3522(15) 0.0127(13) 1 2.00(14)
H26B H 8 0.4499(11) -0.2842(18) -0.0670(13) 1 2.00(14)
H26C H 8 0.5142(9) -0.2305(19) 0.0131(13) 1 2.00(14)

loop_
_atom_type_symbol
_atom_type_oxidation_number
Fe 2
C 4
N -3
S -2
H 1

loop_
_geom_angle_atom_site_label_1
_geom_angle_atom_site_label_2
_geom_angle_atom_site_label_3
_geom_angle
_geom_angle_site_symmetry_1
_geom_angle_site_symmetry_2
_geom_angle_site_symmetry_3
S1 C1 N1 178 1_555 1_555 1_555

loop_
_geom_bond_atom_site_label_1
_geom_bond_atom_site_label_2
_geom_bond_distance
_geom_bond_multiplicity
S1 C1 1.64 1
